data_2221140
loop_
_publ_author_name
'Steyl, Gideon'

_publ_section_title
;
 Nitratotris(triphenylphosphine)copper(I) methanol solvate
;
_journal_coeditor_code LX2086
_journal_issue 3
_journal_name_full 'Acta Crystallographica Section E'
_journal_page_first m272
_journal_paper_doi 10.1107/S1600536809004620
_journal_volume 65
_journal_year 2009
_chemical_formula_iupac '[Cu (N O3) (C18 H15 P)3], C H4 O'
_chemical_formula_moiety 'C54 H45 Cu N O3 P3, C H4 O'
_chemical_formula_sum 'C55 H49 Cu N O4 P3'
_chemical_formula_weight 944.40
_chemical_name_systematic
;
Nitratotris(triphenylphosphine)copper(I) methanol solvate
;
_space_group_IT_number 14
_symmetry_cell_setting monoclinic
_symmetry_space_group_name_Hall '-P 2yn'
_symmetry_space_group_name_H-M 'P 1 21/n 1'
_atom_sites_solution_hydrogens geom
_atom_sites_solution_primary direct
_atom_sites_solution_secondary difmap
_audit_creation_method SHELXL-97
_cell_angle_alpha 90.00
_cell_angle_beta 92.5690(10)
_cell_angle_gamma 90.00
_cell_formula_units_Z 4
_cell_length_a 14.0160(2)
_cell_length_b 23.0150(3)
_cell_length_c 14.7650(2)
_cell_measurement_reflns_used 9106
_cell_measurement_temperature 143(2)
_cell_measurement_theta_max 28.29
_cell_measurement_theta_min 2.34
_cell_volume 4758.08(11)
_computing_cell_refinement 'SAINT-Plus (Bruker, 2004)'
_computing_data_collection 'APEX2 (Bruker, 2005)'
_computing_data_reduction 'SAINT-Plus (Bruker, 2004)'
_computing_molecular_graphics 'DIAMOND (Brandenburg & Putz, 2006)'
_computing_publication_material 'SHELXL97 (Sheldrick, 2008)'
_computing_structure_refinement 'SHELXL97 (Sheldrick, 2008)'
_computing_structure_solution 'SHELXS97 (Sheldrick, 2008)'
_diffrn_ambient_temperature 143(2)
_diffrn_detector_area_resol_mean '512 x 512'
_diffrn_measured_fraction_theta_full 0.999
_diffrn_measured_fraction_theta_max 0.999
_diffrn_measurement_device_type 'Bruker APEXII 4K CCD area-detector'
_diffrn_measurement_method '\f and \w'
_diffrn_radiation_monochromator graphite
_diffrn_radiation_source 'fine-focus sealed tube'
_diffrn_radiation_type MoK\a
_diffrn_radiation_wavelength 0.71073
_diffrn_reflns_av_R_equivalents 0.0454
_diffrn_reflns_av_sigmaI/netI 0.0405
_diffrn_reflns_limit_h_max 17
_diffrn_reflns_limit_h_min -17
_diffrn_reflns_limit_k_max 29
_diffrn_reflns_limit_k_min -29
_diffrn_reflns_limit_l_max 18
_diffrn_reflns_limit_l_min -18
_diffrn_reflns_number 60001
_diffrn_reflns_theta_full 27.00
_diffrn_reflns_theta_max 27.00
_diffrn_reflns_theta_min 2.23
_diffrn_standards_decay_% 0
_diffrn_standards_interval_count 'First 80 frames repeated after collection'
_diffrn_standards_interval_time 0
_diffrn_standards_number 0
_exptl_absorpt_coefficient_mu 0.607
_exptl_absorpt_correction_T_max 0.9307
_exptl_absorpt_correction_T_min 0.9091
_exptl_absorpt_correction_type multi-scan
_exptl_absorpt_process_details '(SADABS; Sheldrick, 1999)'
_exptl_crystal_colour Yellow
_exptl_crystal_density_diffrn 1.318
_exptl_crystal_density_method 'not measured'
_exptl_crystal_description Cuboid
_exptl_crystal_F_000 1968
_exptl_crystal_size_max 0.16
_exptl_crystal_size_mid 0.14
_exptl_crystal_size_min 0.12
_refine_diff_density_max 0.696
_refine_diff_density_min -0.489
_refine_ls_extinction_method none
_refine_ls_goodness_of_fit_ref 1.067
_refine_ls_hydrogen_treatment constr
_refine_ls_matrix_type full
_refine_ls_number_parameters 579
_refine_ls_number_reflns 10386
_refine_ls_number_restraints 0
_refine_ls_restrained_S_all 1.067
_refine_ls_R_factor_all 0.0681
_refine_ls_R_factor_gt 0.0418
_refine_ls_shift/su_max_lt 0.001
_refine_ls_shift/su_mean 0.000
_refine_ls_structure_factor_coef Fsqd
_refine_ls_weighting_details 'calc w=1/[\s^2^(Fo^2^)+(0.0652P)^2^+1.3303P] where P=(Fo^2^+2Fc^2^)/3'
_refine_ls_weighting_scheme calc
_refine_ls_wR_factor_gt 0.1018
_refine_ls_wR_factor_ref 0.1248
_reflns_number_gt 7282
_reflns_number_total 10386
_reflns_threshold_expression I>2\s(I)
_cod_data_source_file lx2086.cif
_cod_data_source_block I
_cod_depositor_comments
;
The following automatic conversions were performed:
'_symmetry_cell_setting' value 'Monoclinic' changed to 'monoclinic'
according to '/home/saulius/struct/CIF-dictionaries/cif_core.dic'
dictionary named 'cif_core.dic' version 2.4.1 from
2010-06-29.

'_geom_bond_publ_flag' value 'Y' changed to 'y' according to
'/home/saulius/struct/CIF-dictionaries/cif_core.dic' dictionary named
'cif_core.dic' version 2.4.1 from 2010-06-29 (4
times).

'_geom_angle_publ_flag' value 'Y' changed to 'y' according to
'/home/saulius/struct/CIF-dictionaries/cif_core.dic' dictionary named
'cif_core.dic' version 2.4.1 from 2010-06-29 (6 times).

Automatic conversion script
Id: cif_fix_enum 1527 2010-12-29 10:47:43Z saulius 

The following automatic conversions were performed:

'_symmetry_cell_setting' value 'Monoclinic' changed to 'monoclinic'
according to /home/saulius/struct/CIF-dictionaries/cif_core.dic
dictionary named 'cif_core.dic' version 2.4.1 from
2010-06-29.

'_geom_bond_publ_flag' value 'Y' changed to 'y'
according to /home/saulius/struct/CIF-dictionaries/cif_core.dic
dictionary named 'cif_core.dic' version 2.4.1 from 2010-06-29 (4
times).

'_geom_angle_publ_flag' value 'Y' changed to 'y' according
to /home/saulius/struct/CIF-dictionaries/cif_core.dic dictionary
named 'cif_core.dic' version 2.4.1 from 2010-06-29 (6 times).

Automatic conversion script
Id: cif_fix_values 1715 2011-07-08 13:25:40Z adriana 
;
_cod_original_sg_symbol_H-M 'P 21/n'
_cod_database_code 2221140
_cod_database_fobs_code 2221140

loop_
_symmetry_equiv_pos_as_xyz
'x, y, z'
'-x+1/2, y+1/2, -z+1/2'
'-x, -y, -z'
'x-1/2, -y-1/2, z-1/2'

loop_
_atom_site_type_symbol
_atom_site_label
_atom_site_fract_x
_atom_site_fract_y
_atom_site_fract_z
_atom_site_U_iso_or_equiv
_atom_site_adp_type
_atom_site_calc_flag
_atom_site_refinement_flags
_atom_site_occupancy
_atom_site_disorder_assembly
_atom_site_disorder_group
Cu Cu 0.648980(19) 0.639638(12) 0.721924(18) 0.02506(9) Uani d . 1 . .
P P1 0.68719(4) 0.66836(3) 0.57592(4) 0.02327(14) Uani d . 1 . .
P P2 0.49525(4) 0.64599(3) 0.77073(4) 0.02451(14) Uani d . 1 . .
P P3 0.76607(4) 0.66405(3) 0.83260(4) 0.02716(15) Uani d . 1 . .
O O1 0.69049(14) 0.54993(8) 0.71328(13) 0.0426(5) Uani d . 1 . .
O O2 0.70267(14) 0.46327(8) 0.76821(16) 0.0545(6) Uani d . 1 . .
O O3 0.58208(14) 0.51654(9) 0.79920(14) 0.0476(5) Uani d . 1 . .
N N 0.65747(16) 0.50981(9) 0.76134(15) 0.0339(5) Uani d . 1 . .
C C111 0.80233(16) 0.64237(10) 0.53885(15) 0.0242(5) Uani d . 1 . .
C C124 0.7058(2) 0.86739(12) 0.5420(2) 0.0513(8) Uani d . 1 . .
H H124 0.7091 0.9085 0.5366 0.062 Uiso calc R 1 . .
C C224 0.2713(3) 0.52621(15) 0.6295(3) 0.0669(11) Uani d . 1 . .
H H224 0.2253 0.5025 0.5982 0.080 Uiso calc R 1 . .
C C316 0.7201(2) 0.58002(13) 0.9585(2) 0.0479(7) Uani d . 1 . .
H H316 0.6561 0.5870 0.9373 0.057 Uiso calc R 1 . .
C C231 0.48468(16) 0.63742(11) 0.89305(16) 0.0278(5) Uani d . 1 . .
C C321 0.88416(17) 0.67722(11) 0.78815(16) 0.0296(5) Uani d . 1 . .
C C131 0.60777(17) 0.64440(10) 0.48089(15) 0.0255(5) Uani d . 1 . .
C C115 0.94606(19) 0.65381(13) 0.4577(2) 0.0442(7) Uani d . 1 . .
H H115 0.9884 0.6780 0.4262 0.053 Uiso calc R 1 . .
C C311 0.79398(18) 0.60965(11) 0.92032(16) 0.0318(6) Uani d . 1 . .
C C332 0.69771(17) 0.77617(11) 0.85457(17) 0.0324(6) Uani d . 1 . .
H H332 0.6763 0.7723 0.7929 0.039 Uiso calc R 1 . .
C C112 0.82424(17) 0.58383(11) 0.55058(16) 0.0294(5) Uani d . 1 . .
H H112 0.7827 0.5595 0.5827 0.035 Uiso calc R 1 . .
C C211 0.43902(16) 0.71734(10) 0.75056(15) 0.0269(5) Uani d . 1 . .
C C331 0.74432(16) 0.72969(11) 0.89767(16) 0.0283(5) Uani d . 1 . .
C C132 0.64211(19) 0.61962(12) 0.40217(16) 0.0338(6) Uani d . 1 . .
H H132 0.7089 0.6154 0.3960 0.041 Uiso calc R 1 . .
C C221 0.40535(18) 0.59655(11) 0.72002(17) 0.0319(6) Uani d . 1 . .
C C216 0.35266(18) 0.73328(12) 0.78759(18) 0.0370(6) Uani d . 1 . .
H H216 0.3226 0.7075 0.8276 0.044 Uiso calc R 1 . .
C C122 0.74845(19) 0.77996(11) 0.62032(18) 0.0349(6) Uani d . 1 . .
H H122 0.7824 0.7610 0.6690 0.042 Uiso calc R 1 . .
C C312 0.8876(2) 0.59846(13) 0.95272(18) 0.0411(7) Uani d . 1 . .
H H312 0.9393 0.6186 0.9276 0.049 Uiso calc R 1 . .
C C225 0.2474(2) 0.55510(14) 0.7067(3) 0.0621(10) Uani d . 1 . .
H H225 0.1853 0.5509 0.7290 0.075 Uiso calc R 1 . .
C C212 0.48208(18) 0.75662(11) 0.69410(16) 0.0316(6) Uani d . 1 . .
H H212 0.5410 0.7468 0.6687 0.038 Uiso calc R 1 . .
C C121 0.69420(16) 0.74698(10) 0.55818(16) 0.0267(5) Uani d . 1 . .
C C326 0.92508(18) 0.63211(13) 0.73989(17) 0.0368(6) Uani d . 1 . .
H H326 0.8916 0.5965 0.7311 0.044 Uiso calc R 1 . .
C C116 0.86462(18) 0.67765(11) 0.49296(18) 0.0347(6) Uani d . 1 . .
H H116 0.8515 0.7179 0.4857 0.042 Uiso calc R 1 . .
C C113 0.90613(18) 0.56075(11) 0.51586(18) 0.0356(6) Uani d . 1 . .
H H113 0.9210 0.5209 0.5250 0.043 Uiso calc R 1 . .
C C133 0.5789(2) 0.60125(13) 0.33334(18) 0.0421(7) Uani d . 1 . .
H H133 0.6028 0.5844 0.2801 0.050 Uiso calc R 1 . .
C C222 0.4288(2) 0.56572(11) 0.64328(18) 0.0419(7) Uani d . 1 . .
H H222 0.4916 0.5681 0.6219 0.050 Uiso calc R 1 . .
C C125 0.6523(2) 0.83553(13) 0.4786(2) 0.0507(8) Uani d . 1 . .
H H125 0.6198 0.8548 0.4294 0.061 Uiso calc R 1 . .
C C136 0.50933(18) 0.65097(12) 0.48728(17) 0.0340(6) Uani d . 1 . .
H H136 0.4847 0.6684 0.5397 0.041 Uiso calc R 1 . .
C C114 0.96614(19) 0.59556(12) 0.4680(2) 0.0414(7) Uani d . 1 . .
H H114 1.0211 0.5794 0.4422 0.050 Uiso calc R 1 . .
C C322 0.93414(18) 0.72892(12) 0.79913(17) 0.0353(6) Uani d . 1 . .
H H322 0.9072 0.7599 0.8319 0.042 Uiso calc R 1 . .
C C324 1.0635(2) 0.69100(16) 0.71702(19) 0.0497(8) Uani d . 1 . .
H H324 1.1252 0.6955 0.6937 0.060 Uiso calc R 1 . .
C C323 1.02253(19) 0.73598(14) 0.76306(19) 0.0431(7) Uani d . 1 . .
H H323 1.0552 0.7720 0.7700 0.052 Uiso calc R 1 . .
C C215 0.3105(2) 0.78637(13) 0.7665(2) 0.0449(7) Uani d . 1 . .
H H215 0.2512 0.7964 0.7911 0.054 Uiso calc R 1 . .
C C134 0.4815(2) 0.60707(12) 0.34115(18) 0.0409(7) Uani d . 1 . .
H H134 0.4385 0.5938 0.2940 0.049 Uiso calc R 1 . .
C C135 0.44731(19) 0.63221(13) 0.41747(19) 0.0409(7) Uani d . 1 . .
H H135 0.3804 0.6368 0.4226 0.049 Uiso calc R 1 . .
C C334 0.7111(2) 0.83285(13) 0.9899(2) 0.0438(7) Uani d . 1 . .
H H334 0.6995 0.8679 1.0217 0.053 Uiso calc R 1 . .
C C214 0.3545(2) 0.82457(12) 0.7097(2) 0.0464(7) Uani d . 1 . .
H H214 0.3255 0.8609 0.6951 0.056 Uiso calc R 1 . .
C C333 0.68171(18) 0.82795(12) 0.8992(2) 0.0395(6) Uani d . 1 . .
H H333 0.6512 0.8595 0.8683 0.047 Uiso calc R 1 . .
C C213 0.4401(2) 0.81017(12) 0.67419(19) 0.0426(7) Uani d . 1 . .
H H213 0.4708 0.8368 0.6359 0.051 Uiso calc R 1 . .
C C126 0.64584(19) 0.77566(12) 0.48651(19) 0.0391(6) Uani d . 1 . .
H H126 0.6084 0.7541 0.4431 0.047 Uiso calc R 1 . .
C C123 0.7541(2) 0.83983(12) 0.6128(2) 0.0448(7) Uani d . 1 . .
H H123 0.7910 0.8617 0.6563 0.054 Uiso calc R 1 . .
C C336 0.77430(19) 0.73630(12) 0.98842(17) 0.0375(6) Uani d . 1 . .
H H336 0.8070 0.7054 1.0192 0.045 Uiso calc R 1 . .
C C226 0.31446(19) 0.59069(13) 0.7526(2) 0.0454(7) Uani d . 1 . .
H H226 0.2979 0.6108 0.8058 0.054 Uiso calc R 1 . .
C C325 1.0142(2) 0.63923(14) 0.7049(2) 0.0459(7) Uani d . 1 . .
H H325 1.0418 0.6084 0.6723 0.055 Uiso calc R 1 . .
C C313 0.9051(2) 0.55805(14) 1.02142(19) 0.0483(8) Uani d . 1 . .
H H313 0.9688 0.5505 1.0428 0.058 Uiso calc R 1 . .
C C232 0.46013(18) 0.58494(12) 0.93197(18) 0.0381(6) Uani d . 1 . .
H H232 0.4420 0.5529 0.8944 0.046 Uiso calc R 1 . .
C C236 0.51236(19) 0.68329(13) 0.94916(17) 0.0381(6) Uani d . 1 . .
H H236 0.5305 0.7192 0.9231 0.046 Uiso calc R 1 . .
C C223 0.3604(3) 0.53138(13) 0.5977(2) 0.0601(9) Uani d . 1 . .
H H223 0.3761 0.5115 0.5440 0.072 Uiso calc R 1 . .
C C235 0.5140(2) 0.67760(16) 1.0430(2) 0.0543(8) Uani d . 1 . .
H H235 0.5321 0.7095 1.0808 0.065 Uiso calc R 1 . .
C C335 0.7569(2) 0.78753(13) 1.03417(19) 0.0440(7) Uani d . 1 . .
H H335 0.7766 0.7913 1.0963 0.053 Uiso calc R 1 . .
C C233 0.4620(2) 0.57908(15) 1.0260(2) 0.0501(8) Uani d . 1 . .
H H233 0.4446 0.5432 1.0524 0.060 Uiso calc R 1 . .
C C314 0.8304(3) 0.52900(14) 1.0585(2) 0.0565(9) Uani d . 1 . .
H H314 0.8425 0.5014 1.1054 0.068 Uiso calc R 1 . .
C C234 0.4890(2) 0.62522(18) 1.0805(2) 0.0587(9) Uani d . 1 . .
H H234 0.4905 0.6209 1.1445 0.070 Uiso calc R 1 . .
C C315 0.7387(3) 0.53994(15) 1.0278(2) 0.0629(10) Uani d . 1 . .
H H315 0.6872 0.5201 1.0538 0.075 Uiso calc R 1 . .
O O01 0.88218(16) 0.46711(12) 0.68724(15) 0.0648(6) Uani d . 1 . .
H H01 0.8262 0.4736 0.7028 0.097 Uiso calc R 1 . .
C C01 0.9416(3) 0.4603(2) 0.7637(3) 0.0824(12) Uani d . 1 . .
H H01A 1.0077 0.4558 0.7458 0.124 Uiso calc R 1 . .
H H01B 0.9225 0.4257 0.7970 0.124 Uiso calc R 1 . .
H H01C 0.9369 0.4946 0.8027 0.124 Uiso calc R 1 . .

loop_
_atom_site_aniso_label
_atom_site_aniso_U_11
_atom_site_aniso_U_22
_atom_site_aniso_U_33
_atom_site_aniso_U_12
_atom_site_aniso_U_13
_atom_site_aniso_U_23
Cu 0.02526(16) 0.02543(16) 0.02440(16) -0.00043(12) 0.00013(12) 0.00087(11)
P1 0.0239(3) 0.0232(3) 0.0227(3) 0.0005(2) 0.0004(2) 0.0001(2)
P2 0.0247(3) 0.0264(3) 0.0224(3) -0.0005(2) 0.0009(2) 0.0006(2)
P3 0.0256(3) 0.0297(3) 0.0258(3) -0.0007(3) -0.0028(2) 0.0002(3)
O1 0.0506(12) 0.0282(10) 0.0504(12) 0.0031(9) 0.0178(9) 0.0087(9)
O2 0.0473(12) 0.0289(10) 0.0873(16) 0.0077(9) 0.0029(11) 0.0159(10)
O3 0.0456(12) 0.0458(12) 0.0526(12) -0.0012(9) 0.0158(10) 0.0115(10)
N 0.0362(12) 0.0271(12) 0.0382(12) -0.0005(10) 0.0001(10) 0.0029(9)
C111 0.0233(11) 0.0271(12) 0.0223(11) 0.0010(10) 0.0009(9) -0.0017(9)
C124 0.0514(19) 0.0226(14) 0.081(2) 0.0014(13) 0.0130(17) 0.0052(14)
C224 0.074(3) 0.0410(19) 0.081(3) -0.0160(18) -0.042(2) 0.0059(18)
C316 0.0402(16) 0.0503(18) 0.0519(18) -0.0091(14) -0.0103(14) 0.0147(14)
C231 0.0221(12) 0.0379(14) 0.0236(12) 0.0016(10) 0.0037(9) 0.0042(10)
C321 0.0255(12) 0.0387(14) 0.0241(12) 0.0005(11) -0.0039(10) -0.0006(10)
C131 0.0304(13) 0.0237(12) 0.0226(11) 0.0004(10) 0.0018(10) 0.0028(9)
C115 0.0307(14) 0.0436(17) 0.0596(19) 0.0028(12) 0.0181(13) 0.0124(14)
C311 0.0342(14) 0.0318(14) 0.0290(13) 0.0015(11) -0.0039(11) 0.0001(10)
C332 0.0268(13) 0.0389(15) 0.0316(13) -0.0005(11) 0.0012(10) -0.0008(11)
C112 0.0296(13) 0.0280(13) 0.0307(13) -0.0017(10) 0.0014(10) 0.0013(10)
C211 0.0265(12) 0.0276(13) 0.0259(12) -0.0008(10) -0.0049(10) -0.0015(10)
C331 0.0238(12) 0.0308(13) 0.0304(13) -0.0025(10) 0.0013(10) -0.0020(10)
C132 0.0349(14) 0.0385(14) 0.0277(13) 0.0023(12) -0.0014(11) -0.0038(11)
C221 0.0328(14) 0.0260(13) 0.0363(14) -0.0033(11) -0.0061(11) 0.0029(11)
C216 0.0370(15) 0.0365(15) 0.0379(15) 0.0036(12) 0.0048(12) -0.0038(12)
C122 0.0411(15) 0.0305(14) 0.0332(14) -0.0041(12) 0.0028(11) 0.0002(11)
C312 0.0375(15) 0.0481(17) 0.0367(15) 0.0036(13) -0.0076(12) 0.0053(12)
C225 0.0368(17) 0.0452(19) 0.102(3) -0.0100(15) -0.0191(18) 0.0133(19)
C212 0.0348(14) 0.0311(14) 0.0290(13) -0.0008(11) 0.0015(11) -0.0016(10)
C121 0.0274(12) 0.0239(12) 0.0294(12) 0.0010(10) 0.0075(10) 0.0013(10)
C326 0.0319(14) 0.0475(17) 0.0307(14) 0.0022(12) -0.0014(11) -0.0048(12)
C116 0.0304(13) 0.0288(13) 0.0455(15) 0.0030(11) 0.0057(11) 0.0041(11)
C113 0.0332(14) 0.0277(13) 0.0461(15) 0.0071(11) 0.0041(12) -0.0023(11)
C133 0.0520(18) 0.0449(17) 0.0288(14) 0.0029(14) -0.0031(12) -0.0045(12)
C222 0.0574(18) 0.0295(14) 0.0379(15) -0.0071(13) -0.0070(13) 0.0003(11)
C125 0.0468(17) 0.0388(17) 0.066(2) 0.0064(14) -0.0029(15) 0.0189(15)
C136 0.0281(13) 0.0454(16) 0.0286(13) -0.0024(11) 0.0021(10) -0.0002(11)
C114 0.0290(14) 0.0411(16) 0.0553(18) 0.0080(12) 0.0130(13) -0.0032(13)
C322 0.0339(14) 0.0385(15) 0.0333(14) -0.0008(12) -0.0015(11) -0.0028(11)
C324 0.0304(15) 0.081(2) 0.0378(16) -0.0006(15) 0.0052(12) 0.0010(16)
C323 0.0325(15) 0.0550(19) 0.0416(16) -0.0104(13) 0.0015(12) 0.0056(14)
C215 0.0403(16) 0.0460(17) 0.0483(17) 0.0149(14) -0.0002(13) -0.0113(14)
C134 0.0425(16) 0.0422(16) 0.0365(15) -0.0084(13) -0.0146(12) 0.0025(12)
C135 0.0269(14) 0.0537(18) 0.0414(16) -0.0059(12) -0.0053(12) 0.0072(13)
C334 0.0380(15) 0.0426(17) 0.0515(18) -0.0018(13) 0.0099(13) -0.0162(14)
C214 0.0579(19) 0.0321(15) 0.0480(17) 0.0135(14) -0.0103(15) -0.0036(13)
C333 0.0304(14) 0.0352(15) 0.0535(17) 0.0027(12) 0.0098(12) -0.0006(13)
C213 0.0579(19) 0.0305(14) 0.0386(15) 0.0007(13) -0.0061(14) 0.0030(12)
C126 0.0375(15) 0.0367(15) 0.0427(16) 0.0015(12) -0.0037(12) 0.0059(12)
C123 0.0494(17) 0.0307(15) 0.0547(18) -0.0079(13) 0.0071(14) -0.0060(13)
C336 0.0403(15) 0.0431(16) 0.0289(13) -0.0021(12) -0.0001(11) -0.0022(11)
C226 0.0325(15) 0.0419(16) 0.0614(19) -0.0019(13) -0.0022(14) -0.0007(14)
C325 0.0341(15) 0.065(2) 0.0385(16) 0.0145(14) -0.0016(12) -0.0098(14)
C313 0.0501(18) 0.0501(18) 0.0433(16) 0.0129(15) -0.0130(14) 0.0027(14)
C232 0.0334(14) 0.0414(16) 0.0402(15) 0.0023(12) 0.0087(12) 0.0108(12)
C236 0.0392(15) 0.0480(17) 0.0274(13) -0.0018(13) 0.0040(11) -0.0033(12)
C223 0.090(3) 0.0376(17) 0.0505(19) -0.0110(17) -0.0200(19) -0.0087(14)
C235 0.0549(19) 0.078(2) 0.0306(15) 0.0007(17) 0.0022(14) -0.0108(15)
C335 0.0457(17) 0.0538(18) 0.0325(15) -0.0031(14) 0.0013(13) -0.0116(13)
C233 0.0452(17) 0.065(2) 0.0409(17) 0.0058(15) 0.0136(14) 0.0273(16)
C314 0.079(2) 0.0412(18) 0.0476(18) -0.0019(17) -0.0165(17) 0.0132(14)
C234 0.0519(19) 0.097(3) 0.0274(15) 0.0098(19) 0.0061(14) 0.0106(17)
C315 0.060(2) 0.061(2) 0.066(2) -0.0217(17) -0.0134(17) 0.0295(18)
O01 0.0563(14) 0.0808(18) 0.0577(14) 0.0180(14) 0.0077(11) 0.0099(12)
C01 0.075(3) 0.083(3) 0.088(3) 0.018(2) -0.017(2) 0.005(2)

loop_
_atom_type_symbol
_atom_type_description
_atom_type_scat_dispersion_real
_atom_type_scat_dispersion_imag
_atom_type_scat_source
C C 0.0033 0.0016 'International Tables Vol C Tables 4.2.6.8 and 6.1.1.4'
H H 0.0000 0.0000 'International Tables Vol C Tables 4.2.6.8 and 6.1.1.4'
O O 0.0106 0.0060 'International Tables Vol C Tables 4.2.6.8 and 6.1.1.4'
P P 0.1023 0.0942 'International Tables Vol C Tables 4.2.6.8 and 6.1.1.4'
Cu Cu 0.3201 1.2651 'International Tables Vol C Tables 4.2.6.8 and 6.1.1.4'
N N 0.0061 0.0033 'International Tables Vol C Tables 4.2.6.8 and 6.1.1.4'

loop_
_geom_angle_atom_site_label_1
_geom_angle_atom_site_label_2
_geom_angle_atom_site_label_3
_geom_angle_site_symmetry_1
_geom_angle_site_symmetry_3
_geom_angle
_geom_angle_publ_flag
O1 Cu P2 . . 109.78(5) y
O1 Cu P3 . . 95.11(6) y
P2 Cu P3 . . 113.80(2) y
O1 Cu P1 . . 98.21(5) y
P2 Cu P1 . . 121.70(2) y
P3 Cu P1 . . 113.24(2) y
C111 P1 C121 . . 103.11(11) ?
C111 P1 C131 . . 100.72(11) ?
C121 P1 C131 . . 102.82(10) ?
C111 P1 Cu . . 115.16(8) ?
C121 P1 Cu . . 115.26(8) ?
C131 P1 Cu . . 117.59(8) ?
C231 P2 C221 . . 104.58(12) ?
C231 P2 C211 . . 101.71(11) ?
C221 P2 C211 . . 101.91(11) ?
C231 P2 Cu . . 114.81(8) ?
C221 P2 Cu . . 117.89(9) ?
C211 P2 Cu . . 113.91(8) ?
C331 P3 C311 . . 103.25(11) ?
C331 P3 C321 . . 103.10(11) ?
C311 P3 C321 . . 101.46(11) ?
C331 P3 Cu . . 116.09(8) ?
C311 P3 Cu . . 116.89(8) ?
C321 P3 Cu . . 114.04(8) ?
N O1 Cu . . 124.12(16) ?
O3 N O2 . . 121.1(2) ?
O3 N O1 . . 120.5(2) ?
O2 N O1 . . 118.4(2) ?
C116 C111 C112 . . 119.1(2) ?
C116 C111 P1 . . 122.47(18) ?
C112 C111 P1 . . 118.21(18) ?
C123 C124 C125 . . 120.2(3) ?
C123 C124 H124 . . 119.9 ?
C125 C124 H124 . . 119.9 ?
C223 C224 C225 . . 120.4(3) ?
C223 C224 H224 . . 119.8 ?
C225 C224 H224 . . 119.8 ?
C311 C316 C315 . . 120.5(3) ?
C311 C316 H316 . . 119.8 ?
C315 C316 H316 . . 119.8 ?
C236 C231 C232 . . 118.9(2) ?
C236 C231 P2 . . 118.35(19) ?
C232 C231 P2 . . 122.4(2) ?
C322 C321 C326 . . 118.7(2) ?
C322 C321 P3 . . 124.0(2) ?
C326 C321 P3 . . 117.2(2) ?
C136 C131 C132 . . 118.6(2) ?
C136 C131 P1 . . 118.90(18) ?
C132 C131 P1 . . 122.53(18) ?
C114 C115 C116 . . 120.7(3) ?
C114 C115 H115 . . 119.6 ?
C116 C115 H115 . . 119.6 ?
C316 C311 C312 . . 118.5(2) ?
C316 C311 P3 . . 119.08(19) ?
C312 C311 P3 . . 122.3(2) ?
C333 C332 C331 . . 121.7(2) ?
C333 C332 H332 . . 119.1 ?
C331 C332 H332 . . 119.1 ?
C113 C112 C111 . . 120.5(2) ?
C113 C112 H112 . . 119.7 ?
C111 C112 H112 . . 119.7 ?
C212 C211 C216 . . 118.1(2) ?
C212 C211 P2 . . 118.98(18) ?
C216 C211 P2 . . 122.85(19) ?
C332 C331 C336 . . 118.1(2) ?
C332 C331 P3 . . 118.80(18) ?
C336 C331 P3 . . 123.1(2) ?
C133 C132 C131 . . 120.1(2) ?
C133 C132 H132 . . 119.9 ?
C131 C132 H132 . . 119.9 ?
C226 C221 C222 . . 119.1(2) ?
C226 C221 P2 . . 122.9(2) ?
C222 C221 P2 . . 117.9(2) ?
C215 C216 C211 . . 120.7(3) ?
C215 C216 H216 . . 119.6 ?
C211 C216 H216 . . 119.6 ?
C123 C122 C121 . . 121.4(3) ?
C123 C122 H122 . . 119.3 ?
C121 C122 H122 . . 119.3 ?
C313 C312 C311 . . 120.3(3) ?
C313 C312 H312 . . 119.8 ?
C311 C312 H312 . . 119.8 ?
C224 C225 C226 . . 120.1(3) ?
C224 C225 H225 . . 119.9 ?
C226 C225 H225 . . 119.9 ?
C211 C212 C213 . . 120.9(2) ?
C211 C212 H212 . . 119.6 ?
C213 C212 H212 . . 119.6 ?
C122 C121 C126 . . 118.3(2) ?
C122 C121 P1 . . 118.44(18) ?
C126 C121 P1 . . 123.22(19) ?
C325 C326 C321 . . 120.1(3) ?
C325 C326 H326 . . 120.0 ?
C321 C326 H326 . . 120.0 ?
C115 C116 C111 . . 119.8(2) ?
C115 C116 H116 . . 120.1 ?
C111 C116 H116 . . 120.1 ?
C114 C113 C112 . . 120.1(2) ?
C114 C113 H113 . . 119.9 ?
C112 C113 H113 . . 119.9 ?
C134 C133 C132 . . 120.7(3) ?
C134 C133 H133 . . 119.6 ?
C132 C133 H133 . . 119.6 ?
C221 C222 C223 . . 120.1(3) ?
C221 C222 H222 . . 119.9 ?
C223 C222 H222 . . 119.9 ?
C124 C125 C126 . . 120.4(3) ?
C124 C125 H125 . . 119.8 ?
C126 C125 H125 . . 119.8 ?
C135 C136 C131 . . 120.3(2) ?
C135 C136 H136 . . 119.8 ?
C131 C136 H136 . . 119.8 ?
C115 C114 C113 . . 119.7(2) ?
C115 C114 H114 . . 120.1 ?
C113 C114 H114 . . 120.1 ?
C323 C322 C321 . . 120.9(3) ?
C323 C322 H322 . . 119.6 ?
C321 C322 H322 . . 119.6 ?
C323 C324 C325 . . 119.6(3) ?
C323 C324 H324 . . 120.2 ?
C325 C324 H324 . . 120.2 ?
C324 C323 C322 . . 120.2(3) ?
C324 C323 H323 . . 119.9 ?
C322 C323 H323 . . 119.9 ?
C214 C215 C216 . . 120.0(3) ?
C214 C215 H215 . . 120.0 ?
C216 C215 H215 . . 120.0 ?
C135 C134 C133 . . 119.5(2) ?
C135 C134 H134 . . 120.3 ?
C133 C134 H134 . . 120.3 ?
C134 C135 C136 . . 120.7(3) ?
C134 C135 H135 . . 119.6 ?
C136 C135 H135 . . 119.6 ?
C335 C334 C333 . . 120.6(3) ?
C335 C334 H334 . . 119.7 ?
C333 C334 H334 . . 119.7 ?
C213 C214 C215 . . 120.1(3) ?
C213 C214 H214 . . 120.0 ?
C215 C214 H214 . . 120.0 ?
C332 C333 C334 . . 118.8(3) ?
C332 C333 H333 . . 120.6 ?
C334 C333 H333 . . 120.6 ?
C214 C213 C212 . . 120.1(3) ?
C214 C213 H213 . . 119.9 ?
C212 C213 H213 . . 119.9 ?
C125 C126 C121 . . 120.1(3) ?
C125 C126 H126 . . 119.9 ?
C121 C126 H126 . . 119.9 ?
C124 C123 C122 . . 119.5(3) ?
C124 C123 H123 . . 120.3 ?
C122 C123 H123 . . 120.3 ?
C335 C336 C331 . . 120.6(3) ?
C335 C336 H336 . . 119.7 ?
C331 C336 H336 . . 119.7 ?
C221 C226 C225 . . 119.8(3) ?
C221 C226 H226 . . 120.1 ?
C225 C226 H226 . . 120.1 ?
C326 C325 C324 . . 120.5(3) ?
C326 C325 H325 . . 119.8 ?
C324 C325 H325 . . 119.8 ?
C314 C313 C312 . . 120.1(3) ?
C314 C313 H313 . . 119.9 ?
C312 C313 H313 . . 119.9 ?
C231 C232 C233 . . 120.2(3) ?
C231 C232 H232 . . 119.9 ?
C233 C232 H232 . . 119.9 ?
C231 C236 C235 . . 121.0(3) ?
C231 C236 H236 . . 119.5 ?
C235 C236 H236 . . 119.5 ?
C224 C223 C222 . . 120.4(3) ?
C224 C223 H223 . . 119.8 ?
C222 C223 H223 . . 119.8 ?
C234 C235 C236 . . 119.3(3) ?
C234 C235 H235 . . 120.3 ?
C236 C235 H235 . . 120.3 ?
C334 C335 C336 . . 120.2(3) ?
C334 C335 H335 . . 119.9 ?
C336 C335 H335 . . 119.9 ?
C234 C233 C232 . . 120.0(3) ?
C234 C233 H233 . . 120.0 ?
C232 C233 H233 . . 120.0 ?
C315 C314 C313 . . 120.0(3) ?
C315 C314 H314 . . 120.0 ?
C313 C314 H314 . . 120.0 ?
C233 C234 C235 . . 120.6(3) ?
C233 C234 H234 . . 119.7 ?
C235 C234 H234 . . 119.7 ?
C314 C315 C316 . . 120.5(3) ?
C314 C315 H315 . . 119.7 ?
C316 C315 H315 . . 119.7 ?
C01 O01 H01 . . 109.5 ?
O01 C01 H01A . . 109.5 ?
O01 C01 H01B . . 109.5 ?
H01A C01 H01B . . 109.5 ?
O01 C01 H01C . . 109.5 ?
H01A C01 H01C . . 109.5 ?
H01B C01 H01C . . 109.5 ?

loop_
_geom_bond_atom_site_label_1
_geom_bond_atom_site_label_2
_geom_bond_site_symmetry_2
_geom_bond_distance
_geom_bond_publ_flag
Cu O1 . 2.1503(18) y
Cu P2 . 2.3070(7) y
Cu P3 . 2.3321(6) y
Cu P1 . 2.3397(6) y
P1 C111 . 1.828(2) ?
P1 C121 . 1.832(2) ?
P1 C131 . 1.836(2) ?
P2 C231 . 1.829(2) ?
P2 C221 . 1.833(2) ?
P2 C211 . 1.840(2) ?
P3 C331 . 1.823(2) ?
P3 C311 . 1.831(3) ?
P3 C321 . 1.833(3) ?
O1 N . 1.265(3) ?
O2 N . 1.246(3) ?
O3 N . 1.227(3) ?
C111 C116 . 1.391(3) ?
C111 C112 . 1.391(3) ?
C124 C123 . 1.375(4) ?
C124 C125 . 1.383(5) ?
C124 H124 . 0.9500 ?
C224 C223 . 1.359(5) ?
C224 C225 . 1.374(5) ?
C224 H224 . 0.9500 ?
C316 C311 . 1.381(4) ?
C316 C315 . 1.393(4) ?
C316 H316 . 0.9500 ?
C231 C236 . 1.387(4) ?
C231 C232 . 1.387(3) ?
C321 C322 . 1.387(4) ?
C321 C326 . 1.397(4) ?
C131 C136 . 1.395(3) ?
C131 C132 . 1.399(3) ?
C115 C114 . 1.377(4) ?
C115 C116 . 1.388(4) ?
C115 H115 . 0.9500 ?
C311 C312 . 1.400(3) ?
C332 C333 . 1.385(4) ?
C332 C331 . 1.392(3) ?
C332 H332 . 0.9500 ?
C112 C113 . 1.384(3) ?
C112 H112 . 0.9500 ?
C211 C212 . 1.386(3) ?
C211 C216 . 1.399(3) ?
C331 C336 . 1.394(3) ?
C132 C133 . 1.384(4) ?
C132 H132 . 0.9500 ?
C221 C226 . 1.388(4) ?
C221 C222 . 1.389(4) ?
C216 C215 . 1.387(4) ?
C216 H216 . 0.9500 ?
C122 C123 . 1.385(4) ?
C122 C121 . 1.391(3) ?
C122 H122 . 0.9500 ?
C312 C313 . 1.390(4) ?
C312 H312 . 0.9500 ?
C225 C226 . 1.398(4) ?
C225 H225 . 0.9500 ?
C212 C213 . 1.391(4) ?
C212 H212 . 0.9500 ?
C121 C126 . 1.397(3) ?
C326 C325 . 1.383(4) ?
C326 H326 . 0.9500 ?
C116 H116 . 0.9500 ?
C113 C114 . 1.379(4) ?
C113 H113 . 0.9500 ?
C133 C134 . 1.382(4) ?
C133 H133 . 0.9500 ?
C222 C223 . 1.392(4) ?
C222 H222 . 0.9500 ?
C125 C126 . 1.386(4) ?
C125 H125 . 0.9500 ?
C136 C135 . 1.387(4) ?
C136 H136 . 0.9500 ?
C114 H114 . 0.9500 ?
C322 C323 . 1.380(4) ?
C322 H322 . 0.9500 ?
C324 C323 . 1.378(4) ?
C324 C325 . 1.385(4) ?
C324 H324 . 0.9500 ?
C323 H323 . 0.9500 ?
C215 C214 . 1.380(4) ?
C215 H215 . 0.9500 ?
C134 C135 . 1.372(4) ?
C134 H134 . 0.9500 ?
C135 H135 . 0.9500 ?
C334 C335 . 1.374(4) ?
C334 C333 . 1.388(4) ?
C334 H334 . 0.9500 ?
C214 C213 . 1.371(4) ?
C214 H214 . 0.9500 ?
C333 H333 . 0.9500 ?
C213 H213 . 0.9500 ?
C126 H126 . 0.9500 ?
C123 H123 . 0.9500 ?
C336 C335 . 1.386(4) ?
C336 H336 . 0.9500 ?
C226 H226 . 0.9500 ?
C325 H325 . 0.9500 ?
C313 C314 . 1.377(5) ?
C313 H313 . 0.9500 ?
C232 C233 . 1.394(4) ?
C232 H232 . 0.9500 ?
C236 C235 . 1.391(4) ?
C236 H236 . 0.9500 ?
C223 H223 . 0.9500 ?
C235 C234 . 1.378(5) ?
C235 H235 . 0.9500 ?
C335 H335 . 0.9500 ?
C233 C234 . 1.375(5) ?
C233 H233 . 0.9500 ?
C314 C315 . 1.367(5) ?
C314 H314 . 0.9500 ?
C234 H234 . 0.9500 ?
C315 H315 . 0.9500 ?
O01 C01 . 1.382(4) ?
O01 H01 . 0.8400 ?
C01 H01A . 0.9800 ?
C01 H01B . 0.9800 ?
C01 H01C . 0.9800 ?

loop_
_geom_hbond_atom_site_label_D
_geom_hbond_atom_site_label_H
_geom_hbond_atom_site_label_A
_geom_hbond_site_symmetry_A
_geom_hbond_distance_DH
_geom_hbond_distance_HA
_geom_hbond_distance_DA
_geom_hbond_angle_DHA
O01 H01 O2 . 0.84 2.03 2.835(3) 159.0

loop_
_geom_torsion_atom_site_label_1
_geom_torsion_atom_site_label_2
_geom_torsion_atom_site_label_3
_geom_torsion_atom_site_label_4
_geom_torsion_site_symmetry_1
_geom_torsion_site_symmetry_2
_geom_torsion_site_symmetry_3
_geom_torsion_site_symmetry_4
_geom_torsion
_geom_torsion_publ_flag
O1 Cu P1 C111 . . . . -44.63(10) ?
P2 Cu P1 C111 . . . . -164.03(8) ?
P3 Cu P1 C111 . . . . 54.58(9) ?
O1 Cu P1 C121 . . . . -164.54(10) ?
P2 Cu P1 C121 . . . . 76.06(9) ?
P3 Cu P1 C121 . . . . -65.34(9) ?
O1 Cu P1 C131 . . . . 73.89(10) ?
P2 Cu P1 C131 . . . . -45.51(9) ?
P3 Cu P1 C131 . . . . 173.09(9) ?
O1 Cu P2 C231 . . . . 79.69(11) ?
P3 Cu P2 C231 . . . . -25.50(10) ?
P1 Cu P2 C231 . . . . -166.70(9) ?
O1 Cu P2 C221 . . . . -44.25(11) ?
P3 Cu P2 C221 . . . . -149.45(9) ?
P1 Cu P2 C221 . . . . 69.35(10) ?
O1 Cu P2 C211 . . . . -163.59(10) ?
P3 Cu P2 C211 . . . . 91.21(8) ?
P1 Cu P2 C211 . . . . -49.98(9) ?
O1 Cu P3 C331 . . . . -159.83(10) ?
P2 Cu P3 C331 . . . . -45.58(9) ?
P1 Cu P3 C331 . . . . 98.95(9) ?
O1 Cu P3 C311 . . . . -37.52(11) ?
P2 Cu P3 C311 . . . . 76.73(10) ?
P1 Cu P3 C311 . . . . -138.73(10) ?
O1 Cu P3 C321 . . . . 80.52(10) ?
P2 Cu P3 C321 . . . . -165.23(9) ?
P1 Cu P3 C321 . . . . -20.69(10) ?
P2 Cu O1 N . . . . -27.8(2) ?
P3 Cu O1 N . . . . 89.75(19) ?
P1 Cu O1 N . . . . -155.85(18) ?
Cu O1 N O3 . . . . 19.2(3) ?
Cu O1 N O2 . . . . -161.71(18) ?
C121 P1 C111 C116 . . . . -10.8(2) ?
C131 P1 C111 C116 . . . . 95.2(2) ?
Cu P1 C111 C116 . . . . -137.20(19) ?
C121 P1 C111 C112 . . . . 174.68(18) ?
C131 P1 C111 C112 . . . . -79.3(2) ?
Cu P1 C111 C112 . . . . 48.3(2) ?
C221 P2 C231 C236 . . . . -154.1(2) ?
C211 P2 C231 C236 . . . . -48.3(2) ?
Cu P2 C231 C236 . . . . 75.2(2) ?
C221 P2 C231 C232 . . . . 33.1(2) ?
C211 P2 C231 C232 . . . . 138.9(2) ?
Cu P2 C231 C232 . . . . -97.6(2) ?
C331 P3 C321 C322 . . . . -5.1(2) ?
C311 P3 C321 C322 . . . . -111.8(2) ?
Cu P3 C321 C322 . . . . 121.6(2) ?
C331 P3 C321 C326 . . . . 175.31(19) ?
C311 P3 C321 C326 . . . . 68.6(2) ?
Cu P3 C321 C326 . . . . -57.9(2) ?
C111 P1 C131 C136 . . . . 173.54(19) ?
C121 P1 C131 C136 . . . . -80.2(2) ?
Cu P1 C131 C136 . . . . 47.6(2) ?
C111 P1 C131 C132 . . . . -6.3(2) ?
C121 P1 C131 C132 . . . . 99.9(2) ?
Cu P1 C131 C132 . . . . -132.27(19) ?
C315 C316 C311 C312 . . . . 0.1(5) ?
C315 C316 C311 P3 . . . . -177.6(3) ?
C331 P3 C311 C316 . . . . 85.7(2) ?
C321 P3 C311 C316 . . . . -167.7(2) ?
Cu P3 C311 C316 . . . . -43.0(3) ?
C331 P3 C311 C312 . . . . -91.8(2) ?
C321 P3 C311 C312 . . . . 14.8(2) ?
Cu P3 C311 C312 . . . . 139.4(2) ?
C116 C111 C112 C113 . . . . -1.0(4) ?
P1 C111 C112 C113 . . . . 173.72(19) ?
C231 P2 C211 C212 . . . . 136.60(19) ?
C221 P2 C211 C212 . . . . -115.6(2) ?
Cu P2 C211 C212 . . . . 12.5(2) ?
C231 P2 C211 C216 . . . . -45.4(2) ?
C221 P2 C211 C216 . . . . 62.4(2) ?
Cu P2 C211 C216 . . . . -169.52(18) ?
C333 C332 C331 C336 . . . . 0.6(4) ?
C333 C332 C331 P3 . . . . -177.87(19) ?
C311 P3 C331 C332 . . . . -163.81(19) ?
C321 P3 C331 C332 . . . . 90.9(2) ?
Cu P3 C331 C332 . . . . -34.6(2) ?
C311 P3 C331 C336 . . . . 17.8(2) ?
C321 P3 C331 C336 . . . . -87.5(2) ?
Cu P3 C331 C336 . . . . 147.10(19) ?
C136 C131 C132 C133 . . . . -1.2(4) ?
P1 C131 C132 C133 . . . . 178.7(2) ?
C231 P2 C221 C226 . . . . 41.8(2) ?
C211 P2 C221 C226 . . . . -63.8(2) ?
Cu P2 C221 C226 . . . . 170.72(19) ?
C231 P2 C221 C222 . . . . -141.0(2) ?
C211 P2 C221 C222 . . . . 113.3(2) ?
Cu P2 C221 C222 . . . . -12.1(2) ?
C212 C211 C216 C215 . . . . 1.5(4) ?
P2 C211 C216 C215 . . . . -176.5(2) ?
C316 C311 C312 C313 . . . . 0.4(4) ?
P3 C311 C312 C313 . . . . 178.0(2) ?
C223 C224 C225 C226 . . . . 0.8(5) ?
C216 C211 C212 C213 . . . . -0.6(4) ?
P2 C211 C212 C213 . . . . 177.49(19) ?
C123 C122 C121 C126 . . . . 0.8(4) ?
C123 C122 C121 P1 . . . . -177.7(2) ?
C111 P1 C121 C122 . . . . -76.8(2) ?
C131 P1 C121 C122 . . . . 178.80(19) ?
Cu P1 C121 C122 . . . . 49.6(2) ?
C111 P1 C121 C126 . . . . 104.8(2) ?
C131 P1 C121 C126 . . . . 0.4(2) ?
Cu P1 C121 C126 . . . . -128.8(2) ?
C322 C321 C326 C325 . . . . 0.7(4) ?
P3 C321 C326 C325 . . . . -179.7(2) ?
C114 C115 C116 C111 . . . . -0.2(4) ?
C112 C111 C116 C115 . . . . 1.6(4) ?
P1 C111 C116 C115 . . . . -172.9(2) ?
C111 C112 C113 C114 . . . . -1.0(4) ?
C131 C132 C133 C134 . . . . 0.0(4) ?
C226 C221 C222 C223 . . . . 2.7(4) ?
P2 C221 C222 C223 . . . . -174.5(2) ?
C123 C124 C125 C126 . . . . 0.9(5) ?
C132 C131 C136 C135 . . . . 1.2(4) ?
P1 C131 C136 C135 . . . . -178.7(2) ?
C116 C115 C114 C113 . . . . -1.8(5) ?
C112 C113 C114 C115 . . . . 2.4(4) ?
C326 C321 C322 C323 . . . . 0.1(4) ?
P3 C321 C322 C323 . . . . -179.4(2) ?
C325 C324 C323 C322 . . . . 1.9(4) ?
C321 C322 C323 C324 . . . . -1.4(4) ?
C211 C216 C215 C214 . . . . -1.2(4) ?
C132 C133 C134 C135 . . . . 1.0(4) ?
C133 C134 C135 C136 . . . . -1.0(4) ?
C131 C136 C135 C134 . . . . -0.1(4) ?
C216 C215 C214 C213 . . . . -0.1(4) ?
C331 C332 C333 C334 . . . . -1.5(4) ?
C335 C334 C333 C332 . . . . 1.2(4) ?
C215 C214 C213 C212 . . . . 1.1(4) ?
C211 C212 C213 C214 . . . . -0.7(4) ?
C124 C125 C126 C121 . . . . -0.7(5) ?
C122 C121 C126 C125 . . . . -0.2(4) ?
P1 C121 C126 C125 . . . . 178.2(2) ?
C125 C124 C123 C122 . . . . -0.2(5) ?
C121 C122 C123 C124 . . . . -0.6(4) ?
C332 C331 C336 C335 . . . . 0.8(4) ?
P3 C331 C336 C335 . . . . 179.1(2) ?
C222 C221 C226 C225 . . . . -1.5(4) ?
P2 C221 C226 C225 . . . . 175.6(2) ?
C224 C225 C226 C221 . . . . -0.3(5) ?
C321 C326 C325 C324 . . . . -0.2(4) ?
C323 C324 C325 C326 . . . . -1.1(4) ?
C311 C312 C313 C314 . . . . -0.4(5) ?
C236 C231 C232 C233 . . . . 1.0(4) ?
P2 C231 C232 C233 . . . . 173.8(2) ?
C232 C231 C236 C235 . . . . -1.2(4) ?
P2 C231 C236 C235 . . . . -174.3(2) ?
C225 C224 C223 C222 . . . . 0.4(5) ?
C221 C222 C223 C224 . . . . -2.2(5) ?
C231 C236 C235 C234 . . . . 1.0(5) ?
C333 C334 C335 C336 . . . . 0.1(4) ?
C331 C336 C335 C334 . . . . -1.1(4) ?
C231 C232 C233 C234 . . . . -0.6(4) ?
C312 C313 C314 C315 . . . . 0.0(5) ?
C232 C233 C234 C235 . . . . 0.3(5) ?
C236 C235 C234 C233 . . . . -0.5(5) ?
C313 C314 C315 C316 . . . . 0.5(5) ?
C311 C316 C315 C314 . . . . -0.5(5) ?
